data_4084449
loop_
_publ_author_name
'Colebatch, Annie L.'
'Hill, Anthony F.'
'Sharma, Manab'

_publ_section_title
;
 Synthesis and Reactivity of Phosphinocarbyne Complexes
;
_journal_issue 11
_journal_name_full Organometallics
_journal_page_first 2165
_journal_paper_doi 10.1021/om500833n
_journal_volume 34
_journal_year 2015
_chemical_compound_source 'Research School of Chemistry'
_chemical_formula_moiety 'C30 H32 B1 N6 O2 P1 W1'
_chemical_formula_sum 'C30 H32 B N6 O2 P W'
_chemical_formula_weight 734.26
_space_group_IT_number 2
_symmetry_cell_setting triclinic
_symmetry_space_group_name_Hall '-P 1'
_symmetry_space_group_name_H-M 'P -1'
_atom_sites_solution_hydrogens difmap
_atom_sites_solution_primary direct
_cell_angle_alpha 76.1227(8)
_cell_angle_beta 87.1138(8)
_cell_angle_gamma 81.0287(7)
_cell_formula_units_Z 2
_cell_length_a 8.1714(1)
_cell_length_b 10.1587(1)
_cell_length_c 18.9544(2)
_cell_measurement_reflns_used 29076
_cell_measurement_temperature 200
_cell_measurement_theta_max 30.03
_cell_measurement_theta_min 2.55
_cell_volume 1508.67(3)
_computing_cell_refinement 'DENZO/SCALEPACK (Otwinowski & Minor, 1997)'
_computing_data_collection 'COLLECT (Nonius, 2001).'
_computing_data_reduction 'DENZO/SCALEPACK (Otwinowski & Minor, 1997)'
_computing_molecular_graphics 'Ortep-3 for Windows v. 2.01'
_computing_publication_material 'CRYSTALS (Betteridge et al., 2003)'
_computing_structure_refinement 'CRYSTALS (Betteridge et al., 2003)'
_computing_structure_solution 'SIR92 (Altomare et al., 1994)'
_diffrn_ambient_temperature 200
_diffrn_measured_fraction_theta_full 0.998
_diffrn_measured_fraction_theta_max 0.998
_diffrn_measurement_device Area
_diffrn_measurement_device_type 'Nonius KappaCCD'
_diffrn_measurement_method \w
_diffrn_radiation_monochromator graphite
_diffrn_radiation_type 'Mo K\a'
_diffrn_radiation_wavelength 0.71073
_diffrn_reflns_av_R_equivalents 0.050
_diffrn_reflns_limit_h_max 11
_diffrn_reflns_limit_h_min -10
_diffrn_reflns_limit_k_max 14
_diffrn_reflns_limit_k_min -14
_diffrn_reflns_limit_l_max 26
_diffrn_reflns_limit_l_min -25
_diffrn_reflns_number 43127
_diffrn_reflns_theta_full 30.009
_diffrn_reflns_theta_max 30.009
_diffrn_reflns_theta_min 2.583
_diffrn_standards_number 0
_exptl_absorpt_coefficient_mu 3.919
_exptl_absorpt_correction_T_max 0.818
_exptl_absorpt_correction_T_min 0.514
_exptl_absorpt_correction_type integration
_exptl_absorpt_process_details
;
Gaussian integration (Coppens, 1970)
;
_exptl_crystal_colour orange
_exptl_crystal_density_diffrn 1.616
_exptl_crystal_density_method 'not measured'
_exptl_crystal_description plate
_exptl_crystal_F_000 728
_exptl_crystal_size_max 0.230
_exptl_crystal_size_mid 0.140
_exptl_crystal_size_min 0.050
_refine_diff_density_max 1.73
_refine_diff_density_min -1.16
_refine_ls_extinction_coef 58(3)
_refine_ls_extinction_method 'Larson (1970), Equation 22'
_refine_ls_goodness_of_fit_ref 0.9917
_refine_ls_hydrogen_treatment constr
_refine_ls_matrix_type full
_refine_ls_number_parameters 371
_refine_ls_number_reflns 8791
_refine_ls_number_restraints 0
_refine_ls_R_factor_all 0.0312
_refine_ls_R_factor_gt 0.0253
_refine_ls_shift/su_max 0.0036625
_refine_ls_shift/su_mean 0.0003491
_refine_ls_structure_factor_coef Fsqd
_refine_ls_weighting_details
;
 Method= Modified Sheldrick 
 w=1/[\s^2^(F^2^) + ( 0.02P)^2^ + 1.72P] 
 ,where P=(max(Fo^2^,0) + 2Fc^2^)/3 
;
_refine_ls_weighting_scheme calc
_refine_ls_wR_factor_all 0.0546
_refine_ls_wR_factor_gt 0.0524
_refine_ls_wR_factor_ref 0.0546
_reflns_limit_h_max 11
_reflns_limit_h_min -11
_reflns_limit_k_max 14
_reflns_limit_k_min -13
_reflns_limit_l_max 26
_reflns_limit_l_min 0
_reflns_number_gt 7926
_reflns_number_total 8792
_reflns_threshold_expression I>2.0\s(I)
_oxford_diffrn_Wilson_B_factor 1.91
_oxford_diffrn_Wilson_scale 15.52
_oxford_refine_ls_r_factor_ref 0.0312
_oxford_refine_ls_scale 0.30548(14)
_oxford_reflns_number_all 8791
_oxford_reflns_threshold_expression_ref I>-10.0\s(I)
_cod_data_source_file om500833n_si_002.cif
_cod_data_source_block 2
_cod_depositor_comments
;
The following automatic conversions were performed:

'_symmetry_cell_setting' value 'Triclinic' changed to 'triclinic'
according to
/home/saulius/struct/COD-crude-data--automatic-downloads/rss-feeds/ACS/lib/dictionaries/cif_core.dic
dictionary named 'cif_core.dic' version 2.4.2 from
2011-04-26.

'_atom_sites_solution_primary' value 'Direct' changed to
'direct' according to
/home/saulius/struct/COD-crude-data--automatic-downloads/rss-feeds/ACS/lib/dictionaries/cif_core.dic
dictionary named 'cif_core.dic' version 2.4.2 from 2011-04-26.

Automatic conversion script
Id: cif_fix_values 2827 2014-09-09 07:05:25Z andrius 

 Adding full bibliography for 4084449--4084453.cif.
;
_cod_original_sg_symbol_H-M 'P -1 '
_cod_original_formula_sum 'C30 H32 B1 N6 O2 P1 W1'
_cod_database_code 4084449

loop_
_symmetry_equiv_pos_as_xyz
x,y,z
-x,-y,-z

loop_
_atom_site_label
_atom_site_type_symbol
_atom_site_fract_x
_atom_site_fract_y
_atom_site_fract_z
_atom_site_U_iso_or_equiv
_atom_site_occupancy
_atom_site_adp_type
_atom_site_refinement_flags_posn
W1 W 0.525586(11) 0.547684(10) 0.779034(5) 0.0240 1.0000 Uani .
P1 P 0.45249(8) 0.45886(7) 0.61258(4) 0.0311 1.0000 Uani .
O2 O 0.3823(4) 0.2782(2) 0.85517(13) 0.0585 1.0000 Uani .
O3 O 0.8532(3) 0.3546(3) 0.75701(17) 0.0625 1.0000 Uani .
N11 N 0.6296(3) 0.5742(2) 0.88560(12) 0.0313 1.0000 Uani .
N12 N 0.6211(3) 0.7039(2) 0.89567(12) 0.0305 1.0000 Uani .
N21 N 0.6297(3) 0.7384(2) 0.73240(11) 0.0265 1.0000 Uani .
N22 N 0.6118(3) 0.8444(2) 0.76737(11) 0.0274 1.0000 Uani .
N31 N 0.3179(2) 0.6929(2) 0.80789(11) 0.0262 1.0000 Uani .
N32 N 0.3467(3) 0.7999(2) 0.83609(11) 0.0270 1.0000 Uani .
C1 C 0.4629(3) 0.5074(3) 0.69639(14) 0.0279 1.0000 Uani .
C2 C 0.4333(4) 0.3788(3) 0.82970(15) 0.0350 1.0000 Uani .
C3 C 0.7347(3) 0.4259(3) 0.76535(17) 0.0368 1.0000 Uani .
C11 C 0.7166(4) 0.4902(3) 0.94151(16) 0.0401 1.0000 Uani .
C12 C 0.7642(4) 0.5667(4) 0.98667(16) 0.0454 1.0000 Uani .
C13 C 0.7035(4) 0.7007(3) 0.95661(15) 0.0374 1.0000 Uani .
C14 C 0.7488(5) 0.3389(4) 0.9508(2) 0.0618 1.0000 Uani .
C15 C 0.7212(4) 0.8278(4) 0.98089(17) 0.0488 1.0000 Uani .
C21 C 0.7216(3) 0.7778(3) 0.67190(14) 0.0328 1.0000 Uani .
C22 C 0.7616(4) 0.9068(3) 0.66887(16) 0.0383 1.0000 Uani .
C23 C 0.6916(3) 0.9467(3) 0.72951(15) 0.0322 1.0000 Uani .
C24 C 0.7663(4) 0.6917(4) 0.61817(17) 0.0483 1.0000 Uani .
C25 C 0.6931(4) 1.0770(3) 0.75229(18) 0.0436 1.0000 Uani .
C31 C 0.1529(3) 0.6952(3) 0.80886(14) 0.0307 1.0000 Uani .
C32 C 0.0763(3) 0.8029(3) 0.83795(15) 0.0338 1.0000 Uani .
C33 C 0.2012(3) 0.8665(3) 0.85504(14) 0.0314 1.0000 Uani .
C34 C 0.0724(3) 0.5911(3) 0.78218(16) 0.0379 1.0000 Uani .
C35 C 0.1883(4) 0.9858(3) 0.88950(18) 0.0437 1.0000 Uani .
C41 C 0.2892(3) 0.5910(3) 0.56568(14) 0.0316 1.0000 Uani .
C42 C 0.2705(4) 0.7251(3) 0.57470(16) 0.0401 1.0000 Uani .
C43 C 0.1669(4) 0.8286(3) 0.52960(18) 0.0486 1.0000 Uani .
C44 C 0.0805(4) 0.8003(4) 0.47558(17) 0.0476 1.0000 Uani .
C45 C 0.0965(4) 0.6688(4) 0.46635(16) 0.0456 1.0000 Uani .
C46 C 0.2001(4) 0.5642(3) 0.51118(15) 0.0385 1.0000 Uani .
C51 C 0.3582(3) 0.3018(3) 0.63427(14) 0.0298 1.0000 Uani .
C52 C 0.2271(3) 0.2787(3) 0.68338(15) 0.0353 1.0000 Uani .
C53 C 0.1688(4) 0.1536(3) 0.69918(16) 0.0420 1.0000 Uani .
C54 C 0.2395(4) 0.0505(3) 0.66652(18) 0.0451 1.0000 Uani .
C55 C 0.3666(4) 0.0728(3) 0.6168(2) 0.0493 1.0000 Uani .
C56 C 0.4263(4) 0.1973(3) 0.60064(17) 0.0397 1.0000 Uani .
B1 B 0.5248(4) 0.8277(3) 0.84230(16) 0.0285 1.0000 Uani .
H11 H 0.5224 0.9199 0.8611 0.0280 1.0000 Uiso R
H121 H 0.8252 0.5335 1.0284 0.0546 1.0000 Uiso R
H141 H 0.8158 0.2977 0.9919 0.0932 1.0000 Uiso R
H142 H 0.6482 0.3006 0.9568 0.0938 1.0000 Uiso R
H143 H 0.8059 0.3136 0.9101 0.0929 1.0000 Uiso R
H151 H 0.7947 0.8016 1.0213 0.0730 1.0000 Uiso R
H152 H 0.6153 0.8673 0.9963 0.0727 1.0000 Uiso R
H153 H 0.7661 0.8930 0.9421 0.0732 1.0000 Uiso R
H221 H 0.8236 0.9562 0.6326 0.0461 1.0000 Uiso R
H241 H 0.8360 0.7315 0.5813 0.0724 1.0000 Uiso R
H242 H 0.8211 0.6047 0.6413 0.0725 1.0000 Uiso R
H243 H 0.6694 0.6785 0.5965 0.0729 1.0000 Uiso R
H251 H 0.7432 1.1404 0.7153 0.0650 1.0000 Uiso R
H252 H 0.7511 1.0604 0.7971 0.0648 1.0000 Uiso R
H253 H 0.5820 1.1182 0.7594 0.0650 1.0000 Uiso R
H321 H -0.0364 0.8258 0.8448 0.0412 1.0000 Uiso R
H341 H -0.0398 0.6156 0.7846 0.0571 1.0000 Uiso R
H342 H 0.1049 0.5050 0.8094 0.0572 1.0000 Uiso R
H343 H 0.1026 0.5957 0.7354 0.0577 1.0000 Uiso R
H351 H 0.0752 1.0183 0.8978 0.0663 1.0000 Uiso R
H352 H 0.2426 0.9579 0.9350 0.0659 1.0000 Uiso R
H353 H 0.2374 1.0590 0.8594 0.0658 1.0000 Uiso R
H421 H 0.3284 0.7447 0.6102 0.0479 1.0000 Uiso R
H431 H 0.1539 0.9175 0.5358 0.0579 1.0000 Uiso R
H441 H 0.0108 0.8698 0.4460 0.0574 1.0000 Uiso R
H451 H 0.0377 0.6492 0.4305 0.0548 1.0000 Uiso R
H461 H 0.2117 0.4756 0.5046 0.0458 1.0000 Uiso R
H521 H 0.1793 0.3477 0.7059 0.0423 1.0000 Uiso R
H531 H 0.0824 0.1387 0.7327 0.0502 1.0000 Uiso R
H541 H 0.2019 -0.0333 0.6780 0.0544 1.0000 Uiso R
H551 H 0.4136 0.0047 0.5934 0.0591 1.0000 Uiso R
H561 H 0.5120 0.2123 0.5675 0.0482 1.0000 Uiso R

loop_
_atom_site_aniso_label
_atom_site_aniso_U_11
_atom_site_aniso_U_22
_atom_site_aniso_U_33
_atom_site_aniso_U_23
_atom_site_aniso_U_13
_atom_site_aniso_U_12
W1 0.02473(5) 0.02284(5) 0.02691(6) -0.00868(3) -0.00033(3) -0.00692(3)
P1 0.0315(3) 0.0363(4) 0.0314(3) -0.0171(3) 0.0035(3) -0.0097(3)
O2 0.0892(19) 0.0395(12) 0.0517(13) -0.0066(10) 0.0110(13) -0.0350(13)
O3 0.0343(12) 0.0461(14) 0.117(2) -0.0416(14) 0.0042(13) -0.0016(10)
N11 0.0351(11) 0.0268(11) 0.0330(11) -0.0061(8) -0.0064(9) -0.0067(9)
N12 0.0338(11) 0.0317(11) 0.0300(11) -0.0106(9) -0.0032(9) -0.0107(9)
N21 0.0275(10) 0.0257(10) 0.0289(10) -0.0088(8) 0.0009(8) -0.0086(8)
N22 0.0285(10) 0.0236(10) 0.0320(11) -0.0067(8) -0.0019(8) -0.0087(8)
N31 0.0248(10) 0.0257(10) 0.0315(10) -0.0116(8) 0.0000(8) -0.0066(8)
N32 0.0283(10) 0.0253(10) 0.0304(10) -0.0117(8) 0.0006(8) -0.0058(8)
C1 0.0250(11) 0.0282(12) 0.0328(12) -0.0103(10) 0.0030(9) -0.0077(9)
C2 0.0423(15) 0.0316(13) 0.0339(13) -0.0092(11) 0.0023(11) -0.0128(11)
C3 0.0275(13) 0.0313(14) 0.0577(18) -0.0212(12) -0.0006(12) -0.0064(11)
C11 0.0422(15) 0.0409(16) 0.0350(14) -0.0034(12) -0.0089(12) -0.0056(13)
C12 0.0480(17) 0.058(2) 0.0300(14) -0.0067(13) -0.0119(12) -0.0084(15)
C13 0.0380(14) 0.0500(17) 0.0301(13) -0.0157(12) -0.0027(11) -0.0144(13)
C14 0.082(3) 0.0403(18) 0.057(2) 0.0006(15) -0.0283(19) -0.0013(18)
C15 0.059(2) 0.062(2) 0.0371(16) -0.0250(15) -0.0045(14) -0.0218(16)
C21 0.0313(13) 0.0369(14) 0.0314(13) -0.0068(11) 0.0051(10) -0.0121(11)
C22 0.0372(14) 0.0370(15) 0.0402(15) -0.0019(12) 0.0063(12) -0.0180(12)
C23 0.0316(13) 0.0252(12) 0.0395(14) -0.0023(10) -0.0046(11) -0.0100(10)
C24 0.0535(19) 0.058(2) 0.0423(16) -0.0223(15) 0.0177(14) -0.0253(16)
C25 0.0506(17) 0.0253(13) 0.0570(18) -0.0073(12) -0.0026(14) -0.0154(12)
C31 0.0270(12) 0.0313(13) 0.0358(13) -0.0098(10) 0.0011(10) -0.0079(10)
C32 0.0256(12) 0.0354(14) 0.0420(15) -0.0134(11) 0.0029(10) -0.0032(10)
C33 0.0340(13) 0.0283(13) 0.0330(13) -0.0102(10) 0.0024(10) -0.0044(10)
C34 0.0243(12) 0.0461(16) 0.0477(16) -0.0182(13) -0.0015(11) -0.0069(11)
C35 0.0456(17) 0.0385(16) 0.0523(18) -0.0238(14) 0.0056(14) -0.0035(13)
C41 0.0353(13) 0.0362(14) 0.0261(12) -0.0091(10) 0.0048(10) -0.0125(11)
C42 0.0473(16) 0.0381(15) 0.0381(15) -0.0115(12) -0.0018(12) -0.0121(13)
C43 0.0561(19) 0.0349(16) 0.0531(19) -0.0058(13) -0.0024(15) -0.0081(14)
C44 0.0422(16) 0.0500(19) 0.0424(16) 0.0073(14) -0.0014(13) -0.0105(14)
C45 0.0459(17) 0.059(2) 0.0333(14) -0.0063(13) -0.0043(12) -0.0188(15)
C46 0.0451(16) 0.0418(16) 0.0329(14) -0.0120(12) -0.0002(12) -0.0148(13)
C51 0.0331(13) 0.0286(12) 0.0318(12) -0.0137(10) -0.0066(10) -0.0050(10)
C52 0.0373(14) 0.0344(14) 0.0377(14) -0.0145(11) -0.0002(11) -0.0060(11)
C53 0.0442(16) 0.0422(16) 0.0409(15) -0.0074(12) -0.0027(13) -0.0130(13)
C54 0.0531(18) 0.0312(15) 0.0519(18) -0.0069(13) -0.0167(15) -0.0079(13)
C55 0.0522(19) 0.0373(16) 0.065(2) -0.0278(15) -0.0140(16) 0.0032(14)
C56 0.0387(15) 0.0397(16) 0.0475(16) -0.0246(13) -0.0008(12) -0.0034(12)
B1 0.0310(14) 0.0268(13) 0.0330(14) -0.0139(11) -0.0015(11) -0.0091(11)

loop_
_atom_type_symbol
_atom_type_scat_dispersion_real
_atom_type_scat_dispersion_imag
_atom_type_scat_Cromer_Mann_a1
_atom_type_scat_Cromer_Mann_b1
_atom_type_scat_Cromer_Mann_a2
_atom_type_scat_Cromer_Mann_b2
_atom_type_scat_Cromer_Mann_a3
_atom_type_scat_Cromer_Mann_b3
_atom_type_scat_Cromer_Mann_a4
_atom_type_scat_Cromer_Mann_b4
_atom_type_scat_Cromer_Mann_c
_atom_type_scat_source
C 0.0033 0.0016 2.3100 20.8439 1.0200 10.2075 1.5886 0.5687 0.8650 51.6512 0.2156 'International Tables Vol C 4.2.6.8 and 6.1.1.4'
H 0.0000 0.0000 0.4930 10.5109 0.3229 26.1257 0.1402 3.1424 0.0408 57.7998 0.0030 'International Tables Vol C 4.2.6.8 and 6.1.1.4'
B 0.0013 0.0007 2.0545 23.2185 1.3326 1.0210 1.0979 60.3498 0.7068 0.1403 -0.1932 'International Tables Vol C 4.2.6.8 and 6.1.1.4'
N 0.0061 0.0033 12.2126 0.0057 3.1322 9.8933 2.0125 28.9975 1.1663 0.5826 -11.5290 'International Tables Vol C 4.2.6.8 and 6.1.1.4'
O 0.0106 0.0060 3.0485 13.2771 2.2868 5.7011 1.5463 0.3239 0.8670 32.9089 0.2508 'International Tables Vol C 4.2.6.8 and 6.1.1.4'
P 0.1023 0.0942 6.4345 1.9067 4.1791 27.1570 1.7800 0.5260 1.4908 68.1645 1.1149 'International Tables Vol C 4.2.6.8 and 6.1.1.4'
W -0.8490 6.8722 29.0818 1.7203 15.4300 9.2259 14.4327 0.3217 5.1198 57.0560 9.8875 'International Tables Vol C 4.2.6.8 and 6.1.1.4'

loop_
_exptl_crystal_face_index_h
_exptl_crystal_face_index_k
_exptl_crystal_face_index_l
_exptl_crystal_face_perp_dist
1 0 0 0.100
-1 0 0 0.130
0 1 0 0.100
0 -1 0 0.040
0 0 1 0.010
0 0 -1 0.040
-1 2 0 0.093
-1 -12 0 0.035
0 -1 -4 0.038
0 1 4 0.040

loop_
_geom_angle_atom_site_label_1
_geom_angle_atom_site_label_2
_geom_angle_atom_site_label_3
_geom_angle
_geom_angle_publ_flag
N11 W1 N21 82.35(7) yes
N11 W1 N31 81.18(8) yes
N21 W1 N31 82.29(8) yes
N11 W1 C1 172.81(9) yes
N21 W1 C1 100.54(9) yes
N31 W1 C1 105.67(9) yes
N11 W1 C2 92.80(10) yes
N21 W1 C2 174.96(9) yes
N31 W1 C2 95.65(10) yes
C1 W1 C2 84.44(11) yes
N11 W1 C3 89.38(10) yes
N21 W1 C3 93.99(10) yes
N31 W1 C3 170.22(9) yes
C1 W1 C3 83.87(11) yes
C2 W1 C3 87.31(12) yes
C1 P1 C41 101.52(12) yes
C1 P1 C51 106.02(12) yes
C41 P1 C51 104.32(12) yes
W1 N11 N12 118.35(15) yes
W1 N11 C11 134.97(19) yes
N12 N11 C11 106.3(2) yes
N11 N12 C13 110.1(2) yes
N11 N12 B1 120.67(19) yes
C13 N12 B1 129.3(2) yes
W1 N21 N22 121.44(15) yes
W1 N21 C21 132.30(18) yes
N22 N21 C21 106.2(2) yes
N21 N22 C23 110.1(2) yes
N21 N22 B1 119.71(19) yes
C23 N22 B1 129.9(2) yes
W1 N31 N32 120.80(15) yes
W1 N31 C31 132.10(17) yes
N32 N31 C31 106.9(2) yes
N31 N32 C33 109.6(2) yes
N31 N32 B1 120.5(2) yes
C33 N32 B1 129.9(2) yes
P1 C1 W1 166.62(15) yes
W1 C2 O2 175.8(3) yes
W1 C3 O3 178.7(2) yes
N11 C11 C12 109.7(3) yes
N11 C11 C14 122.4(3) yes
C12 C11 C14 127.9(3) yes
C11 C12 C13 106.5(3) yes
C11 C12 H121 126.7 no
C13 C12 H121 126.8 no
C12 C13 N12 107.5(3) yes
C12 C13 C15 129.8(3) yes
N12 C13 C15 122.7(3) yes
C11 C14 H141 110.2 no
C11 C14 H142 111.4 no
H141 C14 H142 108.7 no
C11 C14 H143 112.0 no
H141 C14 H143 107.1 no
H142 C14 H143 107.2 no
C13 C15 H151 107.8 no
C13 C15 H152 109.5 no
H151 C15 H152 109.0 no
C13 C15 H153 110.5 no
H151 C15 H153 109.7 no
H152 C15 H153 110.3 no
N21 C21 C22 109.4(2) yes
N21 C21 C24 122.9(2) yes
C22 C21 C24 127.7(3) yes
C21 C22 C23 107.0(2) yes
C21 C22 H221 126.1 no
C23 C22 H221 127.0 no
C22 C23 N22 107.3(2) yes
C22 C23 C25 129.4(2) yes
N22 C23 C25 123.2(3) yes
C21 C24 H241 111.8 no
C21 C24 H242 110.3 no
H241 C24 H242 108.0 no
C21 C24 H243 110.5 no
H241 C24 H243 108.4 no
H242 C24 H243 107.6 no
C23 C25 H251 110.3 no
C23 C25 H252 110.9 no
H251 C25 H252 110.1 no
C23 C25 H253 109.7 no
H251 C25 H253 107.6 no
H252 C25 H253 108.2 no
N31 C31 C32 109.3(2) yes
N31 C31 C34 122.5(2) yes
C32 C31 C34 128.2(2) yes
C31 C32 C33 106.6(2) yes
C31 C32 H321 126.2 no
C33 C32 H321 127.3 no
C32 C33 N32 107.7(2) yes
C32 C33 C35 128.9(3) yes
N32 C33 C35 123.4(2) yes
C31 C34 H341 107.7 no
C31 C34 H342 110.6 no
H341 C34 H342 111.5 no
C31 C34 H343 108.4 no
H341 C34 H343 108.7 no
H342 C34 H343 109.9 no
C33 C35 H351 110.0 no
C33 C35 H352 109.7 no
H351 C35 H352 108.3 no
C33 C35 H353 111.3 no
H351 C35 H353 108.6 no
H352 C35 H353 108.9 no
P1 C41 C42 121.2(2) yes
P1 C41 C46 119.4(2) yes
C42 C41 C46 118.5(3) yes
C41 C42 C43 120.2(3) yes
C41 C42 H421 119.8 no
C43 C42 H421 120.0 no
C42 C43 C44 120.4(3) yes
C42 C43 H431 120.3 no
C44 C43 H431 119.3 no
C43 C44 C45 120.1(3) yes
C43 C44 H441 119.9 no
C45 C44 H441 120.0 no
C44 C45 C46 120.0(3) yes
C44 C45 H451 120.4 no
C46 C45 H451 119.6 no
C41 C46 C45 120.7(3) yes
C41 C46 H461 119.4 no
C45 C46 H461 119.9 no
P1 C51 C52 124.4(2) yes
P1 C51 C56 117.2(2) yes
C52 C51 C56 118.4(3) yes
C51 C52 C53 120.4(3) yes
C51 C52 H521 119.6 no
C53 C52 H521 120.1 no
C52 C53 C54 120.5(3) yes
C52 C53 H531 119.7 no
C54 C53 H531 119.8 no
C53 C54 C55 119.7(3) yes
C53 C54 H541 120.2 no
C55 C54 H541 120.0 no
C54 C55 C56 120.3(3) yes
C54 C55 H551 120.6 no
C56 C55 H551 119.1 no
C51 C56 C55 120.6(3) yes
C51 C56 H561 119.0 no
C55 C56 H561 120.4 no
N12 B1 N32 108.9(2) yes
N12 B1 N22 108.6(2) yes
N32 B1 N22 109.6(2) yes
N12 B1 H11 110.5 no
N32 B1 H11 109.9 no
N22 B1 H11 109.3 no

loop_
_geom_bond_atom_site_label_1
_geom_bond_atom_site_label_2
_geom_bond_distance
_geom_bond_publ_flag
W1 N11 2.319(2) yes
W1 N21 2.208(2) yes
W1 N31 2.206(2) yes
W1 C1 1.827(2) yes
W1 C2 1.993(3) yes
W1 C3 1.992(3) yes
P1 C1 1.783(3) yes
P1 C41 1.833(3) yes
P1 C51 1.829(3) yes
O2 C2 1.152(3) yes
O3 C3 1.144(3) yes
N11 N12 1.367(3) yes
N11 C11 1.345(3) yes
N12 C13 1.357(3) yes
N12 B1 1.545(4) yes
N21 N22 1.380(3) yes
N21 C21 1.351(3) yes
N22 C23 1.352(3) yes
N22 B1 1.540(4) yes
N31 N32 1.377(3) yes
N31 C31 1.344(3) yes
N32 C33 1.351(3) yes
N32 B1 1.540(3) yes
C11 C12 1.391(4) yes
C11 C14 1.487(5) yes
C12 C13 1.367(4) yes
C12 H121 0.920 no
C13 C15 1.500(4) yes
C14 H141 0.947 no
C14 H142 0.954 no
C14 H143 0.948 no
C15 H151 0.957 no
C15 H152 0.958 no
C15 H153 0.964 no
C21 C22 1.387(4) yes
C21 C24 1.492(4) yes
C22 C23 1.377(4) yes
C22 H221 0.927 no
C23 C25 1.490(4) yes
C24 H241 0.934 no
C24 H242 0.941 no
C24 H243 0.951 no
C25 H251 0.954 no
C25 H252 0.959 no
C25 H253 0.956 no
C31 C32 1.390(4) yes
C31 C34 1.521(4) yes
C32 C33 1.380(4) yes
C32 H321 0.924 no
C33 C35 1.496(4) yes
C34 H341 0.913 no
C34 H342 0.910 no
C34 H343 0.900 no
C35 H351 0.950 no
C35 H352 0.951 no
C35 H353 0.952 no
C41 C42 1.397(4) yes
C41 C46 1.394(4) yes
C42 C43 1.385(4) yes
C42 H421 0.917 no
C43 C44 1.381(5) yes
C43 H431 0.927 no
C44 C45 1.374(5) yes
C44 H441 0.924 no
C45 C46 1.388(4) yes
C45 H451 0.928 no
C46 H461 0.929 no
C51 C52 1.393(4) yes
C51 C56 1.395(4) yes
C52 C53 1.387(4) yes
C52 H521 0.931 no
C53 C54 1.379(5) yes
C53 H531 0.931 no
C54 C55 1.375(5) yes
C54 H541 0.923 no
C55 C56 1.387(4) yes
C55 H551 0.933 no
C56 H561 0.923 no
B1 H11 1.076 no
